data_7120569
loop_
_publ_author_name
'Wang, Chengyuan'
'Nakamura, Hiroshi'
'Sugino, Hiroyoshi'
'Takimiya, Kazuo'

_publ_section_title
;
 Methylthionated benzo[1,2-b:4,5-b&#x2032;]dithiophenes: a model study to
 control packing structures and molecular orientation in thienoacene-based
 organic semiconductors
;
_journal_name_full 'Chem. Commun.'
_journal_paper_doi 10.1039/C7CC04998F
_journal_year 2017
_chemical_formula_moiety 'C12 H10 S4'
_chemical_formula_sum 'C12 H10 S4'
_chemical_formula_weight 282.45
_space_group_crystal_system monoclinic
_space_group_IT_number 14
_space_group_name_Hall '-P 2ybc'
_space_group_name_H-M_alt 'P 1 21/c 1'
_symmetry_space_group_name_Hall '-P 2ybc'
_symmetry_space_group_name_H-M 'P 1 21/c 1'
_atom_sites_solution_hydrogens geom
_atom_sites_solution_primary direct
_atom_sites_solution_secondary difmap
_audit_update_record
;
2017-06-27 deposited with the CCDC.
2017-08-04 downloaded from the CCDC.
;
_cell_angle_alpha 90.0000
_cell_angle_beta 99.3620(13)
_cell_angle_gamma 90.0000
_cell_formula_units_Z 2
_cell_length_a 8.37267(18)
_cell_length_b 13.9725(3)
_cell_length_c 5.34146(12)
_cell_measurement_reflns_used 5660
_cell_measurement_temperature 98
_cell_measurement_theta_max 68.17
_cell_measurement_theta_min 3.17
_cell_volume 616.56(2)
_computing_cell_refinement 'RAPID AUTO'
_computing_data_collection 'RAPID AUTO (Rigaku, ????)'
_computing_data_reduction 'RAPID AUTO'
_computing_molecular_graphics 'CrystalStructure 4.2'
_computing_publication_material 'CrystalStructure 4.2 (Rigaku, 2015)'
_computing_structure_refinement 'SHELXL Version 2014/7 (Sheldrick, 2008)'
_computing_structure_solution 'SIR92 (Altomare, et al., 1994)'
_diffrn_ambient_temperature 98
_diffrn_detector_area_resol_mean 10.000
_diffrn_measured_fraction_theta_full 0.999
_diffrn_measured_fraction_theta_max 0.996
_diffrn_measurement_device_type 'Rigaku R-AXIS RAPID'
_diffrn_measurement_method \w
_diffrn_radiation_type 'Cu K\a'
_diffrn_radiation_wavelength 1.54187
_diffrn_reflns_av_R_equivalents 0.0562
_diffrn_reflns_Laue_measured_fraction_full 0.999
_diffrn_reflns_Laue_measured_fraction_max 0.996
_diffrn_reflns_limit_h_max 10
_diffrn_reflns_limit_h_min -10
_diffrn_reflns_limit_k_max 16
_diffrn_reflns_limit_k_min -16
_diffrn_reflns_limit_l_max 6
_diffrn_reflns_limit_l_min -6
_diffrn_reflns_number 10747
_diffrn_reflns_point_group_measured_fraction_full 0.999
_diffrn_reflns_point_group_measured_fraction_max 0.996
_diffrn_reflns_theta_full 67.687
_diffrn_reflns_theta_max 68.210
_diffrn_reflns_theta_min 5.355
_diffrn_standards_number 0
_exptl_absorpt_coefficient_mu 6.797
_exptl_absorpt_correction_T_max 0.507
_exptl_absorpt_correction_T_min 0.412
_exptl_absorpt_correction_type multi-scan
_exptl_absorpt_process_details 'ABSCOR (Rigaku, 1995)'
_exptl_crystal_colour yellow
_exptl_crystal_density_diffrn 1.521
_exptl_crystal_density_method 'not measured'
_exptl_crystal_description block
_exptl_crystal_F_000 292.00
_exptl_crystal_size_max 0.500
_exptl_crystal_size_mid 0.100
_exptl_crystal_size_min 0.100
_refine_diff_density_max 0.31
_refine_diff_density_min -0.31
_refine_ls_extinction_coef 0.0165(17)
_refine_ls_extinction_method SHELXL
_refine_ls_goodness_of_fit_ref 1.067
_refine_ls_hydrogen_treatment constr
_refine_ls_number_parameters 74
_refine_ls_number_reflns 1126
_refine_ls_number_restraints 0
_refine_ls_R_factor_all 0.0348
_refine_ls_R_factor_gt 0.0320
_refine_ls_shift/su_max 0.000
_refine_ls_structure_factor_coef Fsqd
_refine_ls_weighting_details 'w = 1/[\s^2^(Fo^2^)+(0.0659P)^2^+0.0625P] where P=(Fo^2^+2Fc^2^)/3'
_refine_ls_weighting_scheme calc
_refine_ls_wR_factor_gt 0.0908
_refine_ls_wR_factor_ref 0.0937
_reflns_Friedel_coverage 0.000
_reflns_number_gt 1028
_reflns_number_total 1126
_reflns_threshold_expression F^2^>2.0\s(F^2^)
_cod_data_source_file c7cc04998f2.cif
_cod_data_source_block 160316-anti-MeS-BDT
_cod_database_code 7120569

loop_
_space_group_symop_id
_space_group_symop_operation_xyz
1 +X,+Y,+Z
2 -X,1/2+Y,1/2-Z
3 -X,-Y,-Z
4 +X,-1/2-Y,-1/2+Z

loop_
_atom_site_label
_atom_site_type_symbol
_atom_site_fract_x
_atom_site_fract_y
_atom_site_fract_z
_atom_site_U_iso_or_equiv
_atom_site_adp_type
_atom_site_occupancy
_atom_site_site_symmetry_order
_atom_site_calc_flag
_atom_site_refinement_flags_posn
_atom_site_refinement_flags_adp
S1 S -0.12182(5) 0.15738(3) 0.10276(9) 0.0338(2) Uani 1 1 d . .
S2 S 0.37898(5) 0.07712(3) 0.14680(9) 0.0382(2) Uani 1 1 d . .
C3 C 0.16576(19) -0.02690(12) 0.5154(3) 0.0304(4) Uani 1 1 d . .
H3 H 0.2759 -0.0453 0.5259 0.036 Uiso 1 1 calc R U
C4 C -0.0665(2) 0.06953(11) 0.3321(3) 0.0294(4) Uani 1 1 d . .
C5 C 0.1756(2) 0.09804(12) 0.1668(3) 0.0303(4) Uani 1 1 d . .
C6 C 0.4105(2) 0.15621(14) -0.1061(4) 0.0408(5) Uani 1 1 d . .
H6A H 0.5227 0.1507 -0.1354 0.049 Uiso 1 1 calc R U
H6B H 0.3368 0.1388 -0.2612 0.049 Uiso 1 1 calc R U
H6C H 0.3892 0.2223 -0.0595 0.049 Uiso 1 1 calc R U
C7 C 0.09852(19) 0.04382(11) 0.3465(3) 0.0285(4) Uani 1 1 d . .
C8 C 0.0721(2) 0.15994(12) 0.0284(4) 0.0339(4) Uani 1 1 d . .
H8 H 0.1029 0.2009 -0.0974 0.041 Uiso 1 1 calc R U

loop_
_atom_site_aniso_label
_atom_site_aniso_U_11
_atom_site_aniso_U_22
_atom_site_aniso_U_33
_atom_site_aniso_U_23
_atom_site_aniso_U_13
_atom_site_aniso_U_12
S1 0.0273(3) 0.0326(3) 0.0409(3) 0.00366(17) 0.0038(2) 0.00290(15)
S2 0.0279(3) 0.0410(3) 0.0478(4) 0.00684(19) 0.0125(2) 0.00360(16)
C3 0.0237(8) 0.0306(9) 0.0367(10) -0.0024(7) 0.0047(7) 0.0018(6)
C4 0.0275(9) 0.0266(9) 0.0332(10) -0.0013(6) 0.0026(7) 0.0009(6)
C5 0.0272(9) 0.0296(9) 0.0351(10) -0.0030(7) 0.0080(7) -0.0003(7)
C6 0.0389(10) 0.0406(11) 0.0455(12) 0.0026(8) 0.0150(9) -0.0035(7)
C7 0.0255(8) 0.0278(9) 0.0327(9) -0.0071(7) 0.0065(7) -0.0017(6)
C8 0.0317(10) 0.0328(9) 0.0382(11) 0.0010(7) 0.0085(8) -0.0006(6)

loop_
_atom_type_symbol
_atom_type_description
_atom_type_scat_dispersion_real
_atom_type_scat_dispersion_imag
_atom_type_scat_source
C C 0.0181 0.0091
;
International Tables for Crystallography
(Vol. C, Tables 4.2.6.8 and 6.1.1.4)
;
H H 0.0000 0.0000
;
International Tables for Crystallography
(Vol. C, Table 6.1.1.4)
;
S S 0.3331 0.5567
;
International Tables for Crystallography
(Vol. C, Tables 4.2.6.8 and 6.1.1.4)
;

loop_
_geom_angle_atom_site_label_1
_geom_angle_atom_site_label_2
_geom_angle_atom_site_label_3
_geom_angle
_geom_angle_site_symmetry_1
C8 S1 C4 91.37(8) .
C5 S2 C6 101.92(9) .
C4 C3 C7 117.82(15) 3_556
C4 C3 H3 121.1 3_556
C7 C3 H3 121.1 .
C3 C4 C7 122.03(16) 3_556
C3 C4 S1 126.77(13) 3_556
C7 C4 S1 111.20(13) .
C8 C5 C7 112.32(16) .
C8 C5 S2 128.03(15) .
C7 C5 S2 119.64(13) .
S2 C6 H6A 109.5 .
S2 C6 H6B 109.5 .
H6A C6 H6B 109.5 .
S2 C6 H6C 109.5 .
H6A C6 H6C 109.5 .
H6B C6 H6C 109.5 .
C3 C7 C4 120.15(15) .
C3 C7 C5 128.40(15) .
C4 C7 C5 111.44(15) .
C5 C8 S1 113.67(14) .
C5 C8 H8 123.2 .
S1 C8 H8 123.2 .

loop_
_geom_bond_atom_site_label_1
_geom_bond_atom_site_label_2
_geom_bond_distance
_geom_bond_site_symmetry_2
S1 C8 1.7333(18) .
S1 C4 1.7427(17) .
S2 C5 1.7484(17) .
S2 C6 1.798(2) .
C3 C4 1.389(2) 3_556
C3 C7 1.394(2) .
C3 H3 0.9500 .
C4 C3 1.389(2) 3_556
C4 C7 1.418(2) .
C5 C8 1.355(2) .
C5 C7 1.454(2) .
C6 H6A 0.9800 .
C6 H6B 0.9800 .
C6 H6C 0.9800 .
C8 H8 0.9500 .

loop_
_geom_torsion_atom_site_label_1
_geom_torsion_atom_site_label_2
_geom_torsion_atom_site_label_3
_geom_torsion_atom_site_label_4
_geom_torsion
_geom_torsion_site_symmetry_1
_geom_torsion_site_symmetry_4
C8 S1 C4 C3 -179.58(16) . 3_556
C8 S1 C4 C7 -0.18(13) . .
C6 S2 C5 C8 -1.26(19) . .
C6 S2 C5 C7 177.50(14) . .
C4 C3 C7 C4 -0.7(3) 3_556 .
C4 C3 C7 C5 -179.37(16) 3_556 .
C3 C4 C7 C3 0.7(3) 3_556 .
S1 C4 C7 C3 -178.73(13) . .
C3 C4 C7 C5 179.60(15) 3_556 .
S1 C4 C7 C5 0.18(18) . .
C8 C5 C7 C3 178.73(18) . .
S2 C5 C7 C3 -0.2(2) . .
C8 C5 C7 C4 -0.1(2) . .
S2 C5 C7 C4 -179.02(12) . .
C7 C5 C8 S1 -0.1(2) . .
S2 C5 C8 S1 178.77(10) . .
C4 S1 C8 C5 0.15(15) . .
